data_4501617
loop_
_publ_author_name
'Li, Xinfa'
'Liu, Tianfu'
'Hu, Bing'
'Li, Guoliang'
'Zhang, Hui'
'Cao, Rong'

_publ_section_title
;
 Homochiral Supramolecular Compounds Constructed from Amino Acid
 Derivatives: Syntheses, Structures, Chiroptical, and Photoluminescence
 Properties
;
_journal_issue 7
_journal_name_full 'Crystal Growth &amp; Design'
_journal_page_first 3051
_journal_paper_doi 10.1021/cg100163g
_journal_volume 10
_journal_year 2010
_chemical_absolute_configuration rm
_chemical_formula_sum 'C18 H24 N4 O5 Zn'
_chemical_formula_weight 441.78
_chemical_name_systematic
; 
 ? 
;
_space_group_IT_number 20
_symmetry_cell_setting orthorhombic
_symmetry_space_group_name_Hall 'C 2c 2'
_symmetry_space_group_name_H-M 'C 2 2 21'
_atom_sites_solution_hydrogens geom
_atom_sites_solution_primary direct
_atom_sites_solution_secondary difmap
_audit_creation_method SHELXL-97
_cell_angle_alpha 90.00
_cell_angle_beta 90.00
_cell_angle_gamma 90.00
_cell_formula_units_Z 4
_cell_length_a 5.607(2)
_cell_length_b 19.511(8)
_cell_length_c 18.564(8)
_cell_measurement_reflns_used 3062
_cell_measurement_temperature 293(2)
_cell_measurement_theta_max 27.4797
_cell_measurement_theta_min 3.8969
_cell_volume 2030.9(14)
_computing_cell_refinement 'CrystalClear (Rigaku/MSC Inc., 2005)'
_computing_data_collection 'CrystalClear (Rigaku/MSC Inc., 2005)'
_computing_data_reduction 'CrystalClear (Rigaku/MSC Inc., 2005)'
_computing_molecular_graphics 'Bruker SHELXTL'
_computing_publication_material 'Bruker SHELXTL'
_computing_structure_refinement 'SHELXL-97 (Sheldrick, 1997)'
_computing_structure_solution 'SHELXS-97 (Sheldrick, 1990)'
_diffrn_ambient_temperature 293(2)
_diffrn_measured_fraction_theta_full 0.995
_diffrn_measured_fraction_theta_max 0.995
_diffrn_measurement_device_type 'CCD area detector'
_diffrn_measurement_method '\w scans'
_diffrn_radiation_monochromator graphite
_diffrn_radiation_source 'fine-focus sealed tube'
_diffrn_radiation_type MoK\a
_diffrn_radiation_wavelength 0.71073
_diffrn_reflns_av_R_equivalents 0.0299
_diffrn_reflns_av_sigmaI/netI 0.0388
_diffrn_reflns_limit_h_max 7
_diffrn_reflns_limit_h_min -7
_diffrn_reflns_limit_k_max 25
_diffrn_reflns_limit_k_min -25
_diffrn_reflns_limit_l_max 20
_diffrn_reflns_limit_l_min -24
_diffrn_reflns_number 7854
_diffrn_reflns_theta_full 27.49
_diffrn_reflns_theta_max 27.49
_diffrn_reflns_theta_min 3.90
_diffrn_standards_interval_count none
_diffrn_standards_interval_time none
_exptl_absorpt_coefficient_mu 1.245
_exptl_absorpt_correction_T_max 0.8649
_exptl_absorpt_correction_T_min 0.5220
_exptl_absorpt_correction_type empirical
_exptl_absorpt_process_details 'CrystalClear (Rigaku/MSC Inc., 2005)'
_exptl_crystal_colour colorless
_exptl_crystal_density_diffrn 1.445
_exptl_crystal_density_method 'not measured'
_exptl_crystal_description sheet-shaped
_exptl_crystal_F_000 920
_exptl_crystal_size_max 0.60
_exptl_crystal_size_mid 0.55
_exptl_crystal_size_min 0.12
_refine_diff_density_max 0.310
_refine_diff_density_min -0.228
_refine_diff_density_rms 0.039
_refine_ls_abs_structure_details 'Flack H D (1983), Acta Cryst. A39, 876-881'
_refine_ls_abs_structure_Flack 0.019(10)
_refine_ls_extinction_method none
_refine_ls_goodness_of_fit_ref 1.003
_refine_ls_hydrogen_treatment constr
_refine_ls_matrix_type full
_refine_ls_number_parameters 129
_refine_ls_number_reflns 2329
_refine_ls_number_restraints 0
_refine_ls_restrained_S_all 1.003
_refine_ls_R_factor_all 0.0256
_refine_ls_R_factor_gt 0.0238
_refine_ls_shift/su_max 0.001
_refine_ls_shift/su_mean 0.000
_refine_ls_structure_factor_coef Fsqd
_refine_ls_weighting_details 'calc w=1/[\s^2^(Fo^2^)+(0.0189P)^2^+0.0000P] where P=(Fo^2^+2Fc^2^)/3'
_refine_ls_weighting_scheme calc
_refine_ls_wR_factor_gt 0.0476
_refine_ls_wR_factor_ref 0.0482
_reflns_number_gt 2195
_reflns_number_total 2329
_reflns_threshold_expression >2sigma(I)
_cod_data_source_file cg100163g_si_002.cif
_cod_data_source_block 4-D-Zn
_cod_depositor_comments
;
The following automatic conversions were performed:

'_symmetry_cell_setting' value 'Orthorhombic' changed to
'orthorhombic' according to
/home/saulius/struct/CIF-dictionaries/cif_core.dic dictionary named
'cif_core.dic' version 2.4.2 from 2011-04-26.

Automatic conversion script
Id: cif_fix_values 1715 2011-07-08 13:25:40Z adriana 
;
_cod_original_cell_volume 2031.0(14)
_cod_original_sg_symbol_H-M C222(1)
_cod_database_code 4501617

loop_
_symmetry_equiv_pos_as_xyz
'x, y, z'
'-x, -y, z+1/2'
'x, -y, -z'
'-x, y, -z+1/2'
'x+1/2, y+1/2, z'
'-x+1/2, -y+1/2, z+1/2'
'x+1/2, -y+1/2, -z'
'-x+1/2, y+1/2, -z+1/2'

loop_
_atom_site_label
_atom_site_type_symbol
_atom_site_fract_x
_atom_site_fract_y
_atom_site_fract_z
_atom_site_U_iso_or_equiv
_atom_site_adp_type
_atom_site_occupancy
_atom_site_symmetry_multiplicity
_atom_site_calc_flag
_atom_site_refinement_flags
Zn1 Zn 0.08192(4) 0.0000 0.5000 0.02550(8) Uani 1 2 d S
O1 O -0.15841(19) 0.05253(6) 0.56410(7) 0.0310(3) Uani 1 1 d .
O2 O -0.1894(2) 0.14105(7) 0.63864(7) 0.0434(4) Uani 1 1 d .
O3 O 0.0000 0.23011(11) 0.7500 0.0609(7) Uani 1 2 d S
H3 H -0.0556 0.2042 0.7173 0.091 Uiso 1 1 d R
N1 N 0.3246(2) 0.07367(7) 0.54789(8) 0.0281(3) Uani 1 1 d .
H1 H 0.4593 0.0515 0.5623 0.034 Uiso 1 1 calc R
N2 N 0.0606(3) 0.08629(7) 0.42260(8) 0.0332(4) Uani 1 1 d .
C1 C -0.0703(5) 0.09926(9) 0.60386(10) 0.0294(4) Uani 1 1 d .
C2 C 0.2026(3) 0.10176(10) 0.61167(11) 0.0316(4) Uani 1 1 d .
H2 H 0.2520 0.1495 0.6183 0.038 Uiso 1 1 calc R
C3 C 0.2745(4) 0.06079(13) 0.67790(10) 0.0531(6) Uani 1 1 d .
H3A H 0.4441 0.0636 0.6843 0.080 Uiso 1 1 calc R
H3B H 0.2288 0.0138 0.6716 0.080 Uiso 1 1 calc R
H3C H 0.1959 0.0792 0.7196 0.080 Uiso 1 1 calc R
C4 C 0.3882(3) 0.12599(9) 0.49446(11) 0.0402(4) Uani 1 1 d .
H4A H 0.5322 0.1116 0.4697 0.048 Uiso 1 1 calc R
H4B H 0.4234 0.1685 0.5194 0.048 Uiso 1 1 calc R
C5 C 0.1983(3) 0.13917(9) 0.43984(10) 0.0343(4) Uani 1 1 d .
C6 C 0.1753(4) 0.20237(10) 0.40587(11) 0.0508(6) Uani 1 1 d .
H6 H 0.2753 0.2386 0.4181 0.061 Uiso 1 1 calc R
C7 C 0.0039(5) 0.21058(11) 0.35424(13) 0.0590(7) Uani 1 1 d .
H7 H -0.0143 0.2526 0.3312 0.071 Uiso 1 1 calc R
C8 C -0.1417(4) 0.15627(13) 0.33659(12) 0.0538(7) Uani 1 1 d .
H8 H -0.2595 0.1609 0.3017 0.065 Uiso 1 1 calc R
C9 C -0.1081(5) 0.09468(11) 0.37214(11) 0.0418(5) Uani 1 1 d .
H9 H -0.2061 0.0578 0.3606 0.050 Uiso 1 1 calc R

loop_
_atom_site_aniso_label
_atom_site_aniso_U_11
_atom_site_aniso_U_22
_atom_site_aniso_U_33
_atom_site_aniso_U_23
_atom_site_aniso_U_13
_atom_site_aniso_U_12
Zn1 0.02059(13) 0.02854(13) 0.02737(15) -0.00137(14) 0.000 0.000
O1 0.0187(6) 0.0372(7) 0.0370(8) -0.0070(6) -0.0011(5) 0.0029(5)
O2 0.0317(7) 0.0444(8) 0.0542(9) -0.0165(7) 0.0028(7) 0.0086(7)
O3 0.0913(19) 0.0434(11) 0.0482(14) 0.000 -0.0056(13) 0.000
N1 0.0176(7) 0.0355(8) 0.0312(9) 0.0003(6) -0.0019(6) 0.0013(6)
N2 0.0320(8) 0.0366(8) 0.0309(9) 0.0044(6) -0.0033(8) 0.0015(8)
C1 0.0261(9) 0.0298(9) 0.0321(10) 0.0018(8) -0.0008(11) 0.0000(9)
C2 0.0234(9) 0.0377(10) 0.0337(11) -0.0113(8) 0.0007(8) -0.0024(8)
C3 0.0330(12) 0.0969(18) 0.0293(12) -0.0045(11) -0.0073(9) 0.0074(12)
C4 0.0323(9) 0.0458(9) 0.0424(11) 0.0053(10) 0.0082(13) -0.0121(7)
C5 0.0357(10) 0.0342(9) 0.0329(11) 0.0028(8) 0.0092(9) -0.0014(8)
C6 0.0696(16) 0.0332(10) 0.0497(14) 0.0073(9) 0.0111(13) -0.0024(10)
C7 0.0806(19) 0.0448(13) 0.0517(15) 0.0182(11) 0.0112(14) 0.0174(12)
C8 0.0518(16) 0.0716(17) 0.0381(13) 0.0180(11) -0.0026(11) 0.0183(12)
C9 0.0386(13) 0.0477(12) 0.0390(12) 0.0053(10) -0.0006(11) 0.0031(11)

loop_
_atom_type_symbol
_atom_type_description
_atom_type_scat_dispersion_real
_atom_type_scat_dispersion_imag
_atom_type_scat_source
C C 0.0033 0.0016 'International Tables Vol C Tables 4.2.6.8 and 6.1.1.4'
H H 0.0000 0.0000 'International Tables Vol C Tables 4.2.6.8 and 6.1.1.4'
N N 0.0061 0.0033 'International Tables Vol C Tables 4.2.6.8 and 6.1.1.4'
O O 0.0106 0.0060 'International Tables Vol C Tables 4.2.6.8 and 6.1.1.4'
Zn Zn 0.2839 1.4301 'International Tables Vol C Tables 4.2.6.8 and 6.1.1.4'

loop_
_geom_angle_atom_site_label_1
_geom_angle_atom_site_label_2
_geom_angle_atom_site_label_3
_geom_angle
_geom_angle_site_symmetry_1
_geom_angle_site_symmetry_3
O1 Zn1 O1 98.74(7) 3_556 .
O1 Zn1 N1 166.42(5) 3_556 .
O1 Zn1 N1 81.06(5) . .
O1 Zn1 N1 81.06(5) 3_556 3_556
O1 Zn1 N1 166.42(5) . 3_556
N1 Zn1 N1 102.34(8) . 3_556
O1 Zn1 N2 88.18(6) 3_556 .
O1 Zn1 N2 87.79(6) . .
N1 Zn1 N2 78.24(6) . .
N1 Zn1 N2 105.75(6) 3_556 .
O1 Zn1 N2 87.79(6) 3_556 3_556
O1 Zn1 N2 88.18(6) . 3_556
N1 Zn1 N2 105.75(6) . 3_556
N1 Zn1 N2 78.24(6) 3_556 3_556
N2 Zn1 N2 173.80(9) . 3_556
C1 O1 Zn1 115.83(14) . .
C4 N1 C2 113.42(15) . .
C4 N1 Zn1 109.67(11) . .
C2 N1 Zn1 106.55(11) . .
C4 N1 H1 109.0 . .
C2 N1 H1 109.0 . .
Zn1 N1 H1 109.0 . .
C5 N2 C9 118.91(17) . .
C5 N2 Zn1 113.74(13) . .
C9 N2 Zn1 125.70(14) . .
O2 C1 O1 124.5(2) . .
O2 C1 C2 117.86(19) . .
O1 C1 C2 117.61(19) . .
N1 C2 C3 109.35(15) . .
N1 C2 C1 111.98(17) . .
C3 C2 C1 108.86(17) . .
N1 C2 H2 108.9 . .
C3 C2 H2 108.9 . .
C1 C2 H2 108.9 . .
C2 C3 H3A 109.5 . .
C2 C3 H3B 109.5 . .
H3A C3 H3B 109.5 . .
C2 C3 H3C 109.5 . .
H3A C3 H3C 109.5 . .
H3B C3 H3C 109.5 . .
N1 C4 C5 113.91(14) . .
N1 C4 H4A 108.8 . .
C5 C4 H4A 108.8 . .
N1 C4 H4B 108.8 . .
C5 C4 H4B 108.8 . .
H4A C4 H4B 107.7 . .
N2 C5 C6 121.7(2) . .
N2 C5 C4 116.40(16) . .
C6 C5 C4 121.79(19) . .
C7 C6 C5 119.1(2) . .
C7 C6 H6 120.4 . .
C5 C6 H6 120.4 . .
C6 C7 C8 119.6(2) . .
C6 C7 H7 120.2 . .
C8 C7 H7 120.2 . .
C7 C8 C9 118.3(2) . .
C7 C8 H8 120.8 . .
C9 C8 H8 120.8 . .
N2 C9 C8 122.3(2) . .
N2 C9 H9 118.8 . .
C8 C9 H9 118.8 . .

loop_
_geom_bond_atom_site_label_1
_geom_bond_atom_site_label_2
_geom_bond_distance
_geom_bond_site_symmetry_2
Zn1 O1 2.0694(12) 3_556
Zn1 O1 2.0694(12) .
Zn1 N1 2.1696(15) .
Zn1 N1 2.1696(15) 3_556
Zn1 N2 2.2166(15) .
Zn1 N2 2.2166(15) 3_556
O1 C1 1.273(2) .
O2 C1 1.236(2) .
O3 H3 0.8499 .
N1 C4 1.467(2) .
N1 C2 1.473(2) .
N1 H1 0.9100 .
N2 C5 1.328(2) .
N2 C9 1.341(3) .
C1 C2 1.538(3) .
C2 C3 1.521(3) .
C2 H2 0.9800 .
C3 H3A 0.9600 .
C3 H3B 0.9600 .
C3 H3C 0.9600 .
C4 C5 1.493(3) .
C4 H4A 0.9700 .
C4 H4B 0.9700 .
C5 C6 1.391(3) .
C6 C7 1.366(3) .
C6 H6 0.9300 .
C7 C8 1.377(3) .
C7 H7 0.9300 .
C8 C9 1.384(3) .
C8 H8 0.9300 .
C9 H9 0.9300 .

loop_
_geom_hbond_atom_site_label_D
_geom_hbond_atom_site_label_H
_geom_hbond_atom_site_label_A
_geom_hbond_distance_DH
_geom_hbond_distance_HA
_geom_hbond_distance_DA
_geom_hbond_angle_DHA
_geom_hbond_site_symmetry_A
N1 H1 O1 0.91 2.14 2.944(2) 146.1 1_655
O3 H3 O2 0.85 2.05 2.902(2) 179.6 .

loop_
_geom_torsion_atom_site_label_1
_geom_torsion_atom_site_label_2
_geom_torsion_atom_site_label_3
_geom_torsion_atom_site_label_4
_geom_torsion
_geom_torsion_site_symmetry_1
O1 Zn1 O1 C1 -169.47(14) 3_556
N1 Zn1 O1 C1 -3.21(12) .
N1 Zn1 O1 C1 102.4(2) 3_556
N2 Zn1 O1 C1 -81.66(13) .
N2 Zn1 O1 C1 103.05(13) 3_556
O1 Zn1 N1 C4 -15.7(3) 3_556
O1 Zn1 N1 C4 -105.90(11) .
N1 Zn1 N1 C4 87.48(11) 3_556
N2 Zn1 N1 C4 -16.31(11) .
N2 Zn1 N1 C4 168.56(11) 3_556
O1 Zn1 N1 C2 107.4(2) 3_556
O1 Zn1 N1 C2 17.22(11) .
N1 Zn1 N1 C2 -149.40(13) 3_556
N2 Zn1 N1 C2 106.82(12) .
N2 Zn1 N1 C2 -68.31(12) 3_556
O1 Zn1 N2 C5 -179.30(13) 3_556
O1 Zn1 N2 C5 81.87(13) .
N1 Zn1 N2 C5 0.55(13) .
N1 Zn1 N2 C5 -99.12(13) 3_556
N2 Zn1 N2 C5 131.29(13) 3_556
O1 Zn1 N2 C9 15.58(17) 3_556
O1 Zn1 N2 C9 -83.24(17) .
N1 Zn1 N2 C9 -164.56(17) .
N1 Zn1 N2 C9 95.76(17) 3_556
N2 Zn1 N2 C9 -33.82(16) 3_556
Zn1 O1 C1 O2 170.72(15) .
Zn1 O1 C1 C2 -12.1(2) .
C4 N1 C2 C3 -145.77(16) .
Zn1 N1 C2 C3 93.48(15) .
C4 N1 C2 C1 93.48(19) .
Zn1 N1 C2 C1 -27.27(18) .
O2 C1 C2 N1 -154.70(16) .
O1 C1 C2 N1 27.9(3) .
O2 C1 C2 C3 84.3(2) .
O1 C1 C2 C3 -93.1(2) .
C2 N1 C4 C5 -89.29(18) .
Zn1 N1 C4 C5 29.68(18) .
C9 N2 C5 C6 -1.4(3) .
Zn1 N2 C5 C6 -167.62(16) .
C9 N2 C5 C4 -177.92(17) .
Zn1 N2 C5 C4 15.9(2) .
N1 C4 C5 N2 -31.3(2) .
N1 C4 C5 C6 152.16(18) .
N2 C5 C6 C7 1.1(3) .
C4 C5 C6 C7 177.42(18) .
C5 C6 C7 C8 -0.3(3) .
C6 C7 C8 C9 -0.1(3) .
C5 N2 C9 C8 1.0(3) .
Zn1 N2 C9 C8 165.38(17) .
C7 C8 C9 N2 -0.2(4) .
